data_4124443
loop_
_publ_author_name
'Kim, Y.'
'Seff, K.'

_publ_section_title
;
 Oxidation of hexasilver to silver chloride by dichlorine. Crystal
 structure of H2.25 Ag12 Cl2.25 Si12 Al12 O48 * (Cl2)6 a chlorine sorption
 complex of partially dehydrated fully Ag+ -exchanged ...
;
_journal_name_full 'Journal of the American Chemical Society'
_journal_page_first 3801
_journal_page_last 3805
_journal_volume 100
_journal_year 1978
_chemical_formula_sum 'Ag12 Al12 Cl14.248 H2.25 O48 Si12'
_chemical_name_systematic 'H2.25 Ag12 Cl2.248 Si12 Al12 O48 (Cl2)6'
_space_group_IT_number 221
_symmetry_space_group_name_Hall '-P 4 2 3'
_symmetry_space_group_name_H-M 'P m -3 m'
_cell_angle_alpha 90
_cell_angle_beta 90
_cell_angle_gamma 90
_cell_formula_units_Z 1
_cell_length_a 12.244
_cell_length_b 12.244
_cell_length_c 12.244
_cell_volume 1835.566
_citation_journal_id_ASTM JACSAT
_cod_data_source_file Kim_JACSAT_1978_285.cif
_cod_data_source_block H2.25Ag12Al12Cl14.248O48Si12
_cod_original_formula_sum 'H2.25 Ag12 Al12 Cl14.248 O48 Si12'
_cod_database_code 4124443

loop_
_symmetry_equiv_pos_as_xyz
x,y,z
-y,x,z
-x,-y,z
y,-x,z
x,-y,-z
y,x,-z
-x,y,-z
-y,-x,-z
z,x,y
-x,z,y
-z,-x,y
x,-z,y
z,-x,-y
x,z,-y
-z,x,-y
-x,-z,-y
y,z,x
y,-z,-x
z,y,-x
-y,z,-x
-z,-y,-x
-y,-z,x
z,-y,x
-z,y,x
-x,-y,-z
y,-x,-z
x,y,-z
-y,x,-z
-x,y,z
-y,-x,z
x,-y,z
y,x,z
-z,-x,-y
x,-z,-y
z,x,-y
-x,z,-y
-z,x,y
-x,-z,y
z,-x,y
x,z,y
-y,-z,-x
-y,z,x
-z,-y,x
y,-z,x
z,y,x
y,z,-x
-z,y,-x
z,-y,-x

loop_
_atom_site_label
_atom_site_type_symbol
_atom_site_fract_x
_atom_site_fract_y
_atom_site_fract_z
_atom_site_occupancy
_atom_site_U_iso_or_equiv
O2 O-2 0 0.2962 0.2962 1 0.0
Ag4 Ag+1 0.3044 0.3753 0.5 0.094 0.0
Ag2 Ag+1 0.2177 0.2177 0.2177 0.281 0.0
Cl3 Cl 0.1758 0.394 0.5 0.25 0.0
O1 O-2 0 0.213 0.5 1 0.0
O3 O-2 0.1121 0.1121 0.3374 1 0.0
H1 H+1 0 0.5 0.5 0.75 0.0
Si1 Si+4 0 0.1824 0.3697 0.5 0.0
Ag3 Ag+1 0.2385 0.2385 0.5 0.188 0.0
Al1 Al+3 0 0.1824 0.3697 0.5 0.0
Cl1 Cl-1 0.3258 0.3258 0.3258 0.281 0.0
Cl2 Cl 0.0695 0.4329 0.5 0.25 0.0
Ag1 Ag+1 0.1954 0.1954 0.1954 0.656 0.0
